data_2224154
loop_
_publ_author_name
'He, Jun'
'Yang, Jin-cheng'

_publ_section_title
;
 1-(4-Hydroxy-3,5-dimethoxyphenyl)ethanone
;
_journal_coeditor_code CI2962
_journal_issue 12
_journal_name_full 'Acta Crystallographica Section E'
_journal_page_first o3030
_journal_paper_doi 10.1107/S1600536809046285
_journal_volume 65
_journal_year 2009
_chemical_formula_iupac 'C10 H12 O4'
_chemical_formula_moiety 'C10 H12 O4'
_chemical_formula_sum 'C10 H12 O4'
_chemical_formula_weight 196.20
_chemical_name_systematic
;
1-(4-Hydroxy-3,5-dimethoxyphenyl)ethanone
;
_space_group_IT_number 110
_symmetry_cell_setting tetragonal
_symmetry_space_group_name_Hall 'I 4bw -2c'
_symmetry_space_group_name_H-M 'I 41 c d'
_atom_sites_solution_hydrogens geom
_atom_sites_solution_primary direct
_atom_sites_solution_secondary difmap
_cell_angle_alpha 90.00
_cell_angle_beta 90.00
_cell_angle_gamma 90.00
_cell_formula_units_Z 16
_cell_length_a 14.977(2)
_cell_length_b 14.977(2)
_cell_length_c 17.142(3)
_cell_measurement_reflns_used 6429
_cell_measurement_temperature 113(2)
_cell_measurement_theta_max 27.9
_cell_measurement_theta_min 3.00
_cell_volume 3845.1(10)
_computing_cell_refinement 'CrystalClear (Rigaku, 2005)'
_computing_data_collection 'CrystalClear (Rigaku, 2005)'
_computing_data_reduction 'CrystalClear (Rigaku, 2005)'
_computing_molecular_graphics 'ORTEP-3 for Windows (Farrugia, 1997)'
_computing_publication_material 'SHELXL97 (Sheldrick, 2008)'
_computing_structure_refinement 'SHELXL97 (Sheldrick, 2008)'
_computing_structure_solution 'SHELXS97 (Sheldrick, 2008)'
_diffrn_ambient_temperature 113(2)
_diffrn_detector_area_resol_mean 7.31
_diffrn_measured_fraction_theta_full 0.998
_diffrn_measured_fraction_theta_max 0.998
_diffrn_measurement_device_type 'Rigaku Saturn CCD area-detector'
_diffrn_measurement_method '\w and \f'
_diffrn_radiation_monochromator confocal
_diffrn_radiation_source 'rotating anode'
_diffrn_radiation_type MoK\a
_diffrn_radiation_wavelength 0.71073
_diffrn_reflns_av_R_equivalents 0.0310
_diffrn_reflns_av_sigmaI/netI 0.0136
_diffrn_reflns_limit_h_max 19
_diffrn_reflns_limit_h_min -19
_diffrn_reflns_limit_k_max 19
_diffrn_reflns_limit_k_min -15
_diffrn_reflns_limit_l_max 22
_diffrn_reflns_limit_l_min -22
_diffrn_reflns_number 14812
_diffrn_reflns_theta_full 27.87
_diffrn_reflns_theta_max 27.87
_diffrn_reflns_theta_min 3.06
_diffrn_standards_number 0
_exptl_absorpt_coefficient_mu 0.105
_exptl_absorpt_correction_T_max 0.9783
_exptl_absorpt_correction_T_min 0.9672
_exptl_absorpt_correction_type multi-scan
_exptl_absorpt_process_details '(CrystalClear; Rigaku, 2005)'
_exptl_crystal_colour colourless
_exptl_crystal_density_diffrn 1.356
_exptl_crystal_density_method 'not measured'
_exptl_crystal_description Block
_exptl_crystal_F_000 1664
_exptl_crystal_size_max 0.32
_exptl_crystal_size_mid 0.26
_exptl_crystal_size_min 0.21
_refine_diff_density_max 0.169
_refine_diff_density_min -0.160
_refine_ls_extinction_coef 0.0083(13)
_refine_ls_extinction_expression Fc^*^=kFc[1+0.001xFc^2^\l^3^/sin(2\q)]^-1/4^
_refine_ls_extinction_method 'SHELXL97 (Sheldrick, 2008)'
_refine_ls_goodness_of_fit_ref 1.155
_refine_ls_hydrogen_treatment constr
_refine_ls_matrix_type full
_refine_ls_number_parameters 132
_refine_ls_number_reflns 1178
_refine_ls_number_restraints 1
_refine_ls_restrained_S_all 1.155
_refine_ls_R_factor_all 0.0283
_refine_ls_R_factor_gt 0.0278
_refine_ls_shift/su_max 0.001
_refine_ls_shift/su_mean 0.000
_refine_ls_structure_factor_coef Fsqd
_refine_ls_weighting_details 'calc w=1/[\s^2^(Fo^2^)+(0.0561P)^2^] where P=(Fo^2^+2Fc^2^)/3'
_refine_ls_weighting_scheme calc
_refine_ls_wR_factor_gt 0.0767
_refine_ls_wR_factor_ref 0.0771
_reflns_number_gt 1157
_reflns_number_total 1178
_reflns_threshold_expression I>2\s(I)
_cod_data_source_file ci2962.cif
_cod_data_source_block I
_cod_depositor_comments
;
The following automatic conversions were performed:
'_symmetry_cell_setting' value 'Tetragonal' changed to 'tetragonal'
according to '/home/saulius/struct/CIF-dictionaries/cif_core.dic'
dictionary named 'cif_core.dic' version 2.4.1 from 2010-06-29.

Automatic conversion script
Id: cif_fix_enum 1527 2010-12-29 10:47:43Z saulius 

The following automatic conversions were performed:

'_symmetry_cell_setting' value 'Tetragonal' changed to 'tetragonal'
according to /home/saulius/struct/CIF-dictionaries/cif_core.dic
dictionary named 'cif_core.dic' version 2.4.1 from 2010-06-29.

Automatic conversion script
Id: cif_fix_values 1715 2011-07-08 13:25:40Z adriana 
;
_cod_original_cell_volume 3845.5(11)
_cod_database_code 2224154
_cod_database_fobs_code 2224154

loop_
_symmetry_equiv_pos_as_xyz
'x, y, z'
'-x+1/2, -y+1/2, z+1/2'
'-y, x+1/2, z+1/4'
'y+1/2, -x, z+3/4'
'x, -y, z+1/2'
'-x+1/2, y+1/2, z'
'-y, -x+1/2, z+3/4'
'y+1/2, x, z+1/4'
'x+1/2, y+1/2, z+1/2'
'-x+1, -y+1, z+1'
'-y+1/2, x+1, z+3/4'
'y+1, -x+1/2, z+5/4'
'x+1/2, -y+1/2, z+1'
'-x+1, y+1, z+1/2'
'-y+1/2, -x+1, z+5/4'
'y+1, x+1/2, z+3/4'

loop_
_atom_site_type_symbol
_atom_site_label
_atom_site_fract_x
_atom_site_fract_y
_atom_site_fract_z
_atom_site_U_iso_or_equiv
_atom_site_adp_type
_atom_site_calc_flag
_atom_site_refinement_flags
_atom_site_occupancy
_atom_site_disorder_assembly
_atom_site_disorder_group
O O2 0.58678(8) 0.08820(8) 0.37342(8) 0.0259(3) Uani d . 1 . .
O O1 0.42294(7) 0.15165(9) 0.39717(6) 0.0245(3) Uani d . 1 . .
H H1 0.4621 0.1342 0.4288 0.037 Uiso calc R 1 . .
O O3 0.31210(7) 0.18800(7) 0.28362(6) 0.0231(3) Uani d . 1 . .
C C5 0.56661(11) 0.09497(10) 0.23142(9) 0.0198(3) Uani d . 1 . .
H H5 0.6250 0.0733 0.2210 0.024 Uiso calc R 1 . .
O O4 0.48863(8) 0.12870(8) 0.03437(7) 0.0285(3) Uani d . 1 . .
C C3 0.42301(10) 0.14750(10) 0.18508(9) 0.0199(3) Uani d . 1 . .
H H3 0.3842 0.1617 0.1430 0.024 Uiso calc R 1 . .
C C4 0.50917(11) 0.11554(10) 0.17016(9) 0.0193(3) Uani d . 1 . .
C C2 0.39445(10) 0.15836(10) 0.26140(9) 0.0190(3) Uani d . 1 . .
C C6 0.53803(10) 0.10625(10) 0.30770(9) 0.0195(3) Uani d . 1 . .
C C8 0.53803(11) 0.10552(10) 0.08750(9) 0.0215(3) Uani d . 1 . .
C C1 0.45208(11) 0.13863(10) 0.32347(9) 0.0190(3) Uani d . 1 . .
C C9 0.62896(12) 0.06734(13) 0.07049(11) 0.0279(4) Uani d . 1 . .
H H9A 0.6386 0.0660 0.0140 0.042 Uiso calc R 1 . .
H H9B 0.6327 0.0066 0.0914 0.042 Uiso calc R 1 . .
H H9C 0.6748 0.1047 0.0951 0.042 Uiso calc R 1 . .
C C7 0.67612(11) 0.05852(12) 0.36300(10) 0.0267(4) Uani d . 1 . .
H H7A 0.6762 0.0026 0.3333 0.040 Uiso calc R 1 . .
H H7B 0.7038 0.0485 0.4141 0.040 Uiso calc R 1 . .
H H7C 0.7100 0.1040 0.3345 0.040 Uiso calc R 1 . .
C C10 0.25044(11) 0.20807(13) 0.22248(11) 0.0308(4) Uani d . 1 . .
H H10A 0.2760 0.2539 0.1883 0.046 Uiso calc R 1 . .
H H10B 0.1945 0.2302 0.2451 0.046 Uiso calc R 1 . .
H H10C 0.2385 0.1539 0.1921 0.046 Uiso calc R 1 . .

loop_
_atom_site_aniso_label
_atom_site_aniso_U_11
_atom_site_aniso_U_22
_atom_site_aniso_U_33
_atom_site_aniso_U_12
_atom_site_aniso_U_13
_atom_site_aniso_U_23
O2 0.0226(6) 0.0370(7) 0.0181(5) 0.0070(5) -0.0037(4) -0.0010(5)
O1 0.0238(6) 0.0353(7) 0.0143(5) 0.0054(5) -0.0008(5) 0.0001(5)
O3 0.0180(5) 0.0319(6) 0.0194(5) 0.0033(4) -0.0006(4) 0.0006(5)
C5 0.0195(7) 0.0195(7) 0.0204(7) -0.0004(5) 0.0021(6) -0.0002(6)
O4 0.0277(6) 0.0412(7) 0.0166(5) 0.0004(5) 0.0010(5) -0.0004(5)
C3 0.0217(7) 0.0200(7) 0.0179(7) -0.0021(5) -0.0026(6) 0.0005(6)
C4 0.0224(8) 0.0186(7) 0.0169(7) -0.0032(6) 0.0012(6) -0.0010(6)
C2 0.0190(7) 0.0185(7) 0.0195(7) 0.0000(5) 0.0007(6) -0.0012(6)
C6 0.0208(8) 0.0205(7) 0.0172(7) 0.0004(5) -0.0038(6) -0.0001(5)
C8 0.0244(8) 0.0214(7) 0.0187(7) -0.0053(6) 0.0029(6) -0.0004(6)
C1 0.0205(7) 0.0202(7) 0.0163(7) -0.0009(6) 0.0006(6) -0.0003(6)
C9 0.0279(8) 0.0357(9) 0.0201(7) 0.0022(7) 0.0058(7) -0.0009(7)
C7 0.0206(7) 0.0305(8) 0.0290(8) 0.0050(6) -0.0041(7) -0.0018(7)
C10 0.0220(8) 0.0439(10) 0.0264(8) 0.0054(7) -0.0049(7) 0.0022(8)

loop_
_atom_type_symbol
_atom_type_description
_atom_type_scat_dispersion_real
_atom_type_scat_dispersion_imag
_atom_type_scat_source
C C 0.0033 0.0000 'International Tables Vol C Tables 4.2.6.8 and 6.1.1.4'
H H 0.0000 0.0000 'International Tables Vol C Tables 4.2.6.8 and 6.1.1.4'
O O 0.0106 0.0000 'International Tables Vol C Tables 4.2.6.8 and 6.1.1.4'

loop_
_geom_angle_atom_site_label_1
_geom_angle_atom_site_label_2
_geom_angle_atom_site_label_3
_geom_angle_site_symmetry_1
_geom_angle_site_symmetry_3
_geom_angle
_geom_angle_publ_flag
C6 O2 C7 . . 117.41(13) ?
C1 O1 H1 . . 109.5 ?
C2 O3 C10 . . 116.60(12) ?
C6 C5 C4 . . 119.59(14) ?
C6 C5 H5 . . 120.2 ?
C4 C5 H5 . . 120.2 ?
C2 C3 C4 . . 119.80(14) ?
C2 C3 H3 . . 120.1 ?
C4 C3 H3 . . 120.1 ?
C5 C4 C3 . . 120.50(14) ?
C5 C4 C8 . . 121.08(14) ?
C3 C4 C8 . . 118.41(14) ?
O3 C2 C3 . . 125.47(13) ?
O3 C2 C1 . . 114.41(13) ?
C3 C2 C1 . . 120.12(13) ?
O2 C6 C5 . . 125.96(14) ?
O2 C6 C1 . . 113.53(13) ?
C5 C6 C1 . . 120.51(14) ?
O4 C8 C4 . . 120.27(14) ?
O4 C8 C9 . . 120.71(15) ?
C4 C8 C9 . . 119.02(15) ?
O1 C1 C6 . . 121.81(13) ?
O1 C1 C2 . . 118.72(13) ?
C6 C1 C2 . . 119.47(14) ?
C8 C9 H9A . . 109.5 ?
C8 C9 H9B . . 109.5 ?
H9A C9 H9B . . 109.5 ?
C8 C9 H9C . . 109.5 ?
H9A C9 H9C . . 109.5 ?
H9B C9 H9C . . 109.5 ?
O2 C7 H7A . . 109.5 ?
O2 C7 H7B . . 109.5 ?
H7A C7 H7B . . 109.5 ?
O2 C7 H7C . . 109.5 ?
H7A C7 H7C . . 109.5 ?
H7B C7 H7C . . 109.5 ?
O3 C10 H10A . . 109.5 ?
O3 C10 H10B . . 109.5 ?
H10A C10 H10B . . 109.5 ?
O3 C10 H10C . . 109.5 ?
H10A C10 H10C . . 109.5 ?
H10B C10 H10C . . 109.5 ?

loop_
_geom_bond_atom_site_label_1
_geom_bond_atom_site_label_2
_geom_bond_site_symmetry_2
_geom_bond_distance
_geom_bond_publ_flag
O2 C6 . 1.3695(19) ?
O2 C7 . 1.421(2) ?
O1 C1 . 1.3508(19) ?
O1 H1 . 0.84 ?
O3 C2 . 1.3650(18) ?
O3 C10 . 1.429(2) ?
C5 C6 . 1.386(2) ?
C5 C4 . 1.392(2) ?
C5 H5 . 0.95 ?
O4 C8 . 1.224(2) ?
C3 C2 . 1.386(2) ?
C3 C4 . 1.400(2) ?
C3 H3 . 0.95 ?
C4 C8 . 1.489(2) ?
C2 C1 . 1.402(2) ?
C6 C1 . 1.402(2) ?
C8 C9 . 1.506(2) ?
C9 H9A . 0.98 ?
C9 H9B . 0.98 ?
C9 H9C . 0.98 ?
C7 H7A . 0.98 ?
C7 H7B . 0.98 ?
C7 H7C . 0.98 ?
C10 H10A . 0.98 ?
C10 H10B . 0.98 ?
C10 H10C . 0.98 ?

loop_
_geom_hbond_atom_site_label_D
_geom_hbond_atom_site_label_H
_geom_hbond_atom_site_label_A
_geom_hbond_site_symmetry_A
_geom_hbond_distance_DH
_geom_hbond_distance_HA
_geom_hbond_distance_DA
_geom_hbond_angle_DHA
O1 H1 O4 14_545 0.84 1.96 2.7210(17) 151

loop_
_geom_torsion_atom_site_label_1
_geom_torsion_atom_site_label_2
_geom_torsion_atom_site_label_3
_geom_torsion_atom_site_label_4
_geom_torsion_site_symmetry_1
_geom_torsion_site_symmetry_2
_geom_torsion_site_symmetry_3
_geom_torsion_site_symmetry_4
_geom_torsion
_geom_torsion_publ_flag
C6 C5 C4 C3 . . . . 0.0(2) ?
C6 C5 C4 C8 . . . . 179.10(14) ?
C2 C3 C4 C5 . . . . -0.3(2) ?
C2 C3 C4 C8 . . . . -179.40(14) ?
C10 O3 C2 C3 . . . . 0.9(2) ?
C10 O3 C2 C1 . . . . -179.30(13) ?
C4 C3 C2 O3 . . . . -179.32(14) ?
C4 C3 C2 C1 . . . . 0.9(2) ?
C7 O2 C6 C5 . . . . 2.7(2) ?
C7 O2 C6 C1 . . . . -177.48(13) ?
C4 C5 C6 O2 . . . . 179.47(15) ?
C4 C5 C6 C1 . . . . -0.4(2) ?
C5 C4 C8 O4 . . . . -175.79(15) ?
C3 C4 C8 O4 . . . . 3.3(2) ?
C5 C4 C8 C9 . . . . 3.6(2) ?
C3 C4 C8 C9 . . . . -177.28(14) ?
O2 C6 C1 O1 . . . . 1.2(2) ?
C5 C6 C1 O1 . . . . -178.92(15) ?
O2 C6 C1 C2 . . . . -178.90(14) ?
C5 C6 C1 C2 . . . . 1.0(2) ?
O3 C2 C1 O1 . . . . -1.1(2) ?
C3 C2 C1 O1 . . . . 178.65(15) ?
O3 C2 C1 C6 . . . . 178.98(13) ?
C3 C2 C1 C6 . . . . -1.2(2) ?

loop_
_cod_related_entry_id
_cod_related_entry_database
_cod_related_entry_code
1 ChemSpider 16280
